data_4104726
loop_
_publ_author_name
'Hiroyuki Yasuda'
'Vladimir Ya. Lee'
'Akira Sekiguchi'

_publ_section_title
;
 \h5-1,2,3-Trisilacyclopentadienyl - A Ligand for Transition Metal
 Complexes: Rhodium Half-Sandwich and Ruthenium Sandwich
;
_journal_name_full 'Journal of the American Chemical Society'
_journal_page_first 9902
_journal_page_last 9903
_journal_paper_doi 10.1021/ja9038664
_journal_volume 131
_journal_year 2009
_chemical_formula_sum 'C35 H73 O2 Rh Si6'
_chemical_formula_weight 797.38
_chemical_name_systematic
; 
 (CO)2Rh(Si3C2) 
;
_space_group_IT_number 2
_symmetry_cell_setting triclinic
_symmetry_space_group_name_Hall '-P 1'
_symmetry_space_group_name_H-M 'P -1'
_atom_sites_solution_hydrogens geom
_atom_sites_solution_primary direct
_atom_sites_solution_secondary difmap
_audit_creation_method SHELXL-97
_cell_angle_alpha 98.802(2)
_cell_angle_beta 98.343(2)
_cell_angle_gamma 99.888(3)
_cell_formula_units_Z 2
_cell_length_a 9.2650(2)
_cell_length_b 13.3550(6)
_cell_length_c 18.8320(8)
_cell_measurement_reflns_used 23438
_cell_measurement_temperature 150.0(1)
_cell_measurement_theta_max 28.02
_cell_measurement_theta_min 2.22
_cell_volume 2233.09(15)
_computing_cell_refinement 'HKL scalepack'
_computing_data_collection 'MacScience Xpress'
_computing_data_reduction Denzo
_computing_molecular_graphics ORTEP
_computing_publication_material CIFTAB
_computing_structure_refinement 'SHELXL-97 (Sheldrick, 1997)'
_computing_structure_solution SIR92
_diffrn_ambient_temperature 150.0(1)
_diffrn_measured_fraction_theta_full 0.919
_diffrn_measured_fraction_theta_max 0.919
_diffrn_measurement_device 'MacScience DIP2030 Image plate'
_diffrn_measurement_method char
_diffrn_radiation_monochromator graphite
_diffrn_radiation_source 'rotating anode'
_diffrn_radiation_type MoK\a
_diffrn_radiation_wavelength 0.71070
_diffrn_reflns_av_R_equivalents 0.027
_diffrn_reflns_av_sigmaI/netI 0.0457
_diffrn_reflns_limit_h_max 11
_diffrn_reflns_limit_h_min 0
_diffrn_reflns_limit_k_max 17
_diffrn_reflns_limit_k_min -17
_diffrn_reflns_limit_l_max 24
_diffrn_reflns_limit_l_min -24
_diffrn_reflns_number 23438
_diffrn_reflns_theta_full 28.02
_diffrn_reflns_theta_max 28.02
_diffrn_reflns_theta_min 2.22
_exptl_absorpt_coefficient_mu 0.570
_exptl_absorpt_correction_type none
_exptl_crystal_colour orange
_exptl_crystal_density_diffrn 1.186
_exptl_crystal_description needle
_exptl_crystal_F_000 856
_exptl_crystal_size_max 0.40
_exptl_crystal_size_mid 0.10
_exptl_crystal_size_min 0.05
_refine_diff_density_max 0.725
_refine_diff_density_min -0.930
_refine_diff_density_rms 0.083
_refine_ls_extinction_coef 0.0229(10)
_refine_ls_extinction_expression Fc^*^=kFc[1+0.001xFc^2^\l^3^/sin(2\q)]^-1/4^
_refine_ls_extinction_method SHELXL
_refine_ls_goodness_of_fit_ref 1.025
_refine_ls_hydrogen_treatment constr
_refine_ls_matrix_type full
_refine_ls_number_parameters 398
_refine_ls_number_reflns 9942
_refine_ls_number_restraints 0
_refine_ls_restrained_S_all 1.025
_refine_ls_R_factor_all 0.0436
_refine_ls_R_factor_gt 0.0362
_refine_ls_shift/su_max 0.001
_refine_ls_shift/su_mean 0.000
_refine_ls_structure_factor_coef Fsqd
_refine_ls_weighting_details 'calc w=1/[\s^2^(Fo^2^)+(0.0619P)^2^+0.0000P] where P=(Fo^2^+2Fc^2^)/3'
_refine_ls_weighting_scheme calc
_refine_ls_wR_factor_gt 0.0945
_refine_ls_wR_factor_ref 0.0979
_reflns_number_gt 8446
_reflns_number_total 9942
_reflns_threshold_expression >2sigma(I)
_cod_data_source_file ja9038664_si_001.cif
_cod_data_source_block shelxl
_cod_original_sg_symbol_H-M 'P -1 '
_cod_database_code 4104726

loop_
_symmetry_equiv_pos_as_xyz
'x, y, z'
'-x, -y, -z'

loop_
_atom_site_label
_atom_site_type_symbol
_atom_site_fract_x
_atom_site_fract_y
_atom_site_fract_z
_atom_site_U_iso_or_equiv
_atom_site_adp_type
_atom_site_occupancy
_atom_site_symmetry_multiplicity
_atom_site_calc_flag
_atom_site_refinement_flags
Rh1 Rh 0.057773(17) 0.422890(12) 0.256177(9) 0.02161(7) Uani 1 1 d .
Si1 Si 0.19689(6) 0.31673(4) 0.33094(3) 0.02163(12) Uani 1 1 d .
Si2 Si 0.27846(6) 0.32584(4) 0.22596(3) 0.02181(12) Uani 1 1 d .
Si3 Si 0.31404(6) 0.50179(4) 0.24471(3) 0.02047(12) Uani 1 1 d .
Si4 Si 0.13303(7) 0.18411(5) 0.39917(3) 0.02339(13) Uani 1 1 d .
Si5 Si 0.28193(6) 0.19587(4) 0.12470(3) 0.02191(12) Uani 1 1 d .
Si6 Si 0.42772(6) 0.62987(4) 0.18249(3) 0.02163(12) Uani 1 1 d .
O1 O -0.22552(19) 0.38687(16) 0.32023(11) 0.0431(5) Uani 1 1 d .
O2 O -0.0808(2) 0.45387(16) 0.10789(10) 0.0429(4) Uani 1 1 d .
C1 C 0.2617(2) 0.53711(16) 0.33544(11) 0.0225(4) Uani 1 1 d .
C2 C 0.2078(2) 0.45570(16) 0.37053(11) 0.0233(4) Uani 1 1 d .
C3 C 0.0899(3) 0.2356(2) 0.49098(13) 0.0347(5) Uani 1 1 d .
H3A H 0.0015 0.2640 0.4843 0.052 Uiso 1 1 calc R
H3B H 0.1717 0.2886 0.5174 0.052 Uiso 1 1 calc R
H3C H 0.0745 0.1804 0.5180 0.052 Uiso 1 1 calc R
C4 C 0.3107(3) 0.12953(19) 0.41792(13) 0.0315(5) Uani 1 1 d .
C5 C 0.4434(3) 0.2205(2) 0.44838(16) 0.0447(6) Uani 1 1 d .
H5A H 0.4259 0.2591 0.4926 0.067 Uiso 1 1 calc R
H5B H 0.4539 0.2648 0.4130 0.067 Uiso 1 1 calc R
H5C H 0.5329 0.1942 0.4584 0.067 Uiso 1 1 calc R
C6 C 0.3433(3) 0.0688(2) 0.34860(16) 0.0429(6) Uani 1 1 d .
H6A H 0.3496 0.1120 0.3124 0.064 Uiso 1 1 calc R
H6B H 0.2648 0.0094 0.3303 0.064 Uiso 1 1 calc R
H6C H 0.4360 0.0466 0.3594 0.064 Uiso 1 1 calc R
C7 C 0.3009(3) 0.0604(3) 0.47616(17) 0.0508(8) Uani 1 1 d .
H7A H 0.2811 0.0989 0.5198 0.076 Uiso 1 1 calc R
H7B H 0.3935 0.0381 0.4868 0.076 Uiso 1 1 calc R
H7C H 0.2221 0.0012 0.4582 0.076 Uiso 1 1 calc R
C8 C -0.0435(3) 0.08695(19) 0.34804(13) 0.0316(5) Uani 1 1 d .
C9 C -0.1803(3) 0.1341(2) 0.36077(17) 0.0469(7) Uani 1 1 d .
H9A H -0.1813 0.1492 0.4122 0.070 Uiso 1 1 calc R
H9B H -0.2694 0.0857 0.3368 0.070 Uiso 1 1 calc R
H9C H -0.1755 0.1967 0.3412 0.070 Uiso 1 1 calc R
C10 C -0.0455(3) 0.0630(2) 0.26596(14) 0.0437(6) Uani 1 1 d .
H10A H -0.0373 0.1260 0.2469 0.065 Uiso 1 1 calc R
H10B H -0.1372 0.0171 0.2425 0.065 Uiso 1 1 calc R
H10C H 0.0366 0.0307 0.2569 0.065 Uiso 1 1 calc R
C11 C -0.0585(3) -0.0152(2) 0.37719(16) 0.0429(6) Uani 1 1 d .
H11A H -0.0585 -0.0014 0.4287 0.064 Uiso 1 1 calc R
H11B H 0.0237 -0.0474 0.3682 0.064 Uiso 1 1 calc R
H11C H -0.1500 -0.0605 0.3529 0.064 Uiso 1 1 calc R
C12 C 0.2010(3) 0.06363(17) 0.13966(13) 0.0320(5) Uani 1 1 d .
H12A H 0.0973 0.0591 0.1420 0.048 Uiso 1 1 calc R
H12B H 0.2524 0.0515 0.1846 0.048 Uiso 1 1 calc R
H12C H 0.2119 0.0127 0.1000 0.048 Uiso 1 1 calc R
C13 C 0.1580(2) 0.21713(17) 0.03946(12) 0.0270(4) Uani 1 1 d .
C14 C 0.1940(3) 0.32844(19) 0.02620(14) 0.0344(5) Uani 1 1 d .
H14A H 0.2947 0.3439 0.0181 0.052 Uiso 1 1 calc R
H14B H 0.1824 0.3753 0.0681 0.052 Uiso 1 1 calc R
H14C H 0.1274 0.3358 -0.0159 0.052 Uiso 1 1 calc R
C15 C -0.0054(3) 0.1945(2) 0.05200(15) 0.0370(6) Uani 1 1 d .
H15A H -0.0303 0.1251 0.0604 0.056 Uiso 1 1 calc R
H15B H -0.0707 0.2025 0.0096 0.056 Uiso 1 1 calc R
H15C H -0.0164 0.2421 0.0937 0.056 Uiso 1 1 calc R
C16 C 0.1706(3) 0.1427(2) -0.02903(13) 0.0422(6) Uani 1 1 d .
H16A H 0.1471 0.0728 -0.0213 0.063 Uiso 1 1 calc R
H16B H 0.2703 0.1571 -0.0387 0.063 Uiso 1 1 calc R
H16C H 0.1023 0.1517 -0.0699 0.063 Uiso 1 1 calc R
C17 C 0.4883(2) 0.19704(17) 0.12129(12) 0.0276(4) Uani 1 1 d .
C18 C 0.5693(3) 0.2996(2) 0.10666(16) 0.0400(6) Uani 1 1 d .
H18A H 0.5570 0.3553 0.1426 0.060 Uiso 1 1 calc R
H18B H 0.5283 0.3093 0.0589 0.060 Uiso 1 1 calc R
H18C H 0.6733 0.2987 0.1092 0.060 Uiso 1 1 calc R
C19 C 0.5624(3) 0.1793(2) 0.19612(14) 0.0417(6) Uani 1 1 d .
H19A H 0.5520 0.2334 0.2339 0.063 Uiso 1 1 calc R
H19B H 0.6662 0.1799 0.1960 0.063 Uiso 1 1 calc R
H19C H 0.5151 0.1137 0.2050 0.063 Uiso 1 1 calc R
C20 C 0.5092(3) 0.1087(2) 0.06348(15) 0.0389(6) Uani 1 1 d .
H20A H 0.4582 0.0439 0.0721 0.058 Uiso 1 1 calc R
H20B H 0.6133 0.1080 0.0664 0.058 Uiso 1 1 calc R
H20C H 0.4690 0.1189 0.0158 0.058 Uiso 1 1 calc R
C21 C 0.4399(3) 0.56208(18) 0.08926(12) 0.0310(5) Uani 1 1 d .
H21A H 0.4924 0.5067 0.0938 0.047 Uiso 1 1 calc R
H21B H 0.4922 0.6102 0.0643 0.047 Uiso 1 1 calc R
H21C H 0.3414 0.5347 0.0620 0.047 Uiso 1 1 calc R
C22 C 0.6272(2) 0.67383(18) 0.23641(13) 0.0289(5) Uani 1 1 d .
C23 C 0.7025(3) 0.5794(2) 0.22650(18) 0.0460(7) Uani 1 1 d .
H23A H 0.6983 0.5551 0.1754 0.069 Uiso 1 1 calc R
H23B H 0.6514 0.5254 0.2473 0.069 Uiso 1 1 calc R
H23C H 0.8045 0.5989 0.2506 0.069 Uiso 1 1 calc R
C24 C 0.7187(3) 0.7597(2) 0.20491(15) 0.0414(6) Uani 1 1 d .
H24A H 0.7140 0.7369 0.1536 0.062 Uiso 1 1 calc R
H24B H 0.8205 0.7741 0.2292 0.062 Uiso 1 1 calc R
H24C H 0.6783 0.8213 0.2124 0.062 Uiso 1 1 calc R
C25 C 0.6361(3) 0.7111(2) 0.31786(14) 0.0393(6) Uani 1 1 d .
H25A H 0.5904 0.7703 0.3251 0.059 Uiso 1 1 calc R
H25B H 0.7385 0.7296 0.3414 0.059 Uiso 1 1 calc R
H25C H 0.5850 0.6568 0.3385 0.059 Uiso 1 1 calc R
C26 C 0.3213(3) 0.73844(17) 0.16703(12) 0.0287(5) Uani 1 1 d .
C27 C 0.3424(3) 0.82524(19) 0.23386(14) 0.0400(6) Uani 1 1 d .
H27A H 0.4464 0.8550 0.2490 0.060 Uiso 1 1 calc R
H27B H 0.3046 0.7972 0.2730 0.060 Uiso 1 1 calc R
H27C H 0.2895 0.8776 0.2212 0.060 Uiso 1 1 calc R
C28 C 0.3747(3) 0.7892(2) 0.10431(14) 0.0380(6) Uani 1 1 d .
H28A H 0.4790 0.8189 0.1177 0.057 Uiso 1 1 calc R
H28B H 0.3202 0.8424 0.0956 0.057 Uiso 1 1 calc R
H28C H 0.3581 0.7378 0.0608 0.057 Uiso 1 1 calc R
C29 C 0.1546(3) 0.6918(2) 0.14339(15) 0.0398(6) Uani 1 1 d .
H29A H 0.1402 0.6377 0.1016 0.060 Uiso 1 1 calc R
H29B H 0.1022 0.7446 0.1311 0.060 Uiso 1 1 calc R
H29C H 0.1171 0.6639 0.1827 0.060 Uiso 1 1 calc R
C30 C 0.2664(3) 0.64929(17) 0.36953(12) 0.0285(5) Uani 1 1 d .
H30A H 0.3411 0.6934 0.3510 0.034 Uiso 1 1 calc R
H30B H 0.2983 0.6577 0.4218 0.034 Uiso 1 1 calc R
C31 C 0.1192(3) 0.68716(19) 0.35567(15) 0.0372(6) Uani 1 1 d .
H31A H 0.1331 0.7579 0.3794 0.056 Uiso 1 1 calc R
H31B H 0.0445 0.6454 0.3748 0.056 Uiso 1 1 calc R
H31C H 0.0879 0.6819 0.3041 0.056 Uiso 1 1 calc R
C32 C 0.1557(3) 0.47909(18) 0.44363(12) 0.0305(5) Uani 1 1 d .
H32A H 0.1143 0.5413 0.4459 0.037 Uiso 1 1 calc R
H32B H 0.0780 0.4225 0.4476 0.037 Uiso 1 1 calc R
C33 C 0.2850(3) 0.4939(2) 0.50697(13) 0.0429(6) Uani 1 1 d .
H33A H 0.2505 0.5091 0.5523 0.064 Uiso 1 1 calc R
H33B H 0.3615 0.5503 0.5031 0.064 Uiso 1 1 calc R
H33C H 0.3245 0.4319 0.5053 0.064 Uiso 1 1 calc R
C34 C -0.1206(3) 0.39755(19) 0.29490(13) 0.0313(5) Uani 1 1 d .
C35 C -0.0264(2) 0.44496(19) 0.16470(13) 0.0303(5) Uani 1 1 d .

loop_
_atom_site_aniso_label
_atom_site_aniso_U_11
_atom_site_aniso_U_22
_atom_site_aniso_U_33
_atom_site_aniso_U_23
_atom_site_aniso_U_13
_atom_site_aniso_U_12
Rh1 0.02234(10) 0.02019(10) 0.02287(10) 0.00320(6) 0.00578(6) 0.00490(6)
Si1 0.0270(3) 0.0190(3) 0.0196(3) 0.0036(2) 0.0071(2) 0.0037(2)
Si2 0.0300(3) 0.0168(3) 0.0200(3) 0.0027(2) 0.0082(2) 0.0058(2)
Si3 0.0245(3) 0.0168(3) 0.0205(3) 0.0030(2) 0.0061(2) 0.0038(2)
Si4 0.0275(3) 0.0233(3) 0.0207(3) 0.0068(2) 0.0061(2) 0.0047(2)
Si5 0.0287(3) 0.0169(3) 0.0197(3) 0.0014(2) 0.0057(2) 0.0039(2)
Si6 0.0272(3) 0.0158(3) 0.0224(3) 0.0039(2) 0.0054(2) 0.0042(2)
O1 0.0293(10) 0.0565(12) 0.0507(12) 0.0150(9) 0.0226(8) 0.0100(8)
O2 0.0392(10) 0.0551(12) 0.0343(10) 0.0153(9) -0.0004(7) 0.0083(8)
C1 0.0254(10) 0.0192(10) 0.0215(10) 0.0011(8) 0.0035(7) 0.0035(7)
C2 0.0249(10) 0.0232(10) 0.0206(10) 0.0004(8) 0.0051(7) 0.0040(8)
C3 0.0474(14) 0.0349(13) 0.0249(11) 0.0088(10) 0.0134(10) 0.0082(10)
C4 0.0322(12) 0.0346(13) 0.0302(12) 0.0088(10) 0.0058(9) 0.0109(9)
C5 0.0305(13) 0.0512(17) 0.0491(16) 0.0079(13) -0.0021(11) 0.0081(11)
C6 0.0419(15) 0.0428(16) 0.0480(16) 0.0027(12) 0.0139(11) 0.0189(12)
C7 0.0508(17) 0.061(2) 0.0548(18) 0.0339(16) 0.0120(13) 0.0269(14)
C8 0.0316(12) 0.0285(12) 0.0340(13) 0.0119(10) 0.0069(9) -0.0025(9)
C9 0.0298(14) 0.0522(18) 0.0597(19) 0.0193(15) 0.0074(11) 0.0031(11)
C10 0.0507(16) 0.0411(15) 0.0303(13) 0.0086(11) 0.0003(11) -0.0111(12)
C11 0.0524(16) 0.0301(14) 0.0432(15) 0.0131(11) 0.0087(12) -0.0058(11)
C12 0.0471(14) 0.0190(11) 0.0297(12) 0.0046(9) 0.0086(10) 0.0039(9)
C13 0.0323(11) 0.0226(11) 0.0231(11) 0.0034(8) 0.0011(8) 0.0009(8)
C14 0.0425(14) 0.0269(12) 0.0319(12) 0.0101(10) 0.0011(10) 0.0021(9)
C15 0.0292(12) 0.0358(14) 0.0412(14) 0.0077(11) -0.0009(10) -0.0014(9)
C16 0.0596(17) 0.0371(15) 0.0247(12) -0.0015(10) 0.0017(11) 0.0066(12)
C17 0.0314(12) 0.0245(11) 0.0281(11) -0.0002(9) 0.0102(8) 0.0094(8)
C18 0.0351(14) 0.0292(13) 0.0566(17) 0.0048(12) 0.0173(11) 0.0040(10)
C19 0.0367(14) 0.0567(18) 0.0354(14) 0.0075(12) 0.0047(10) 0.0213(12)
C20 0.0439(15) 0.0325(13) 0.0413(15) -0.0049(11) 0.0159(11) 0.0135(11)
C21 0.0453(13) 0.0227(11) 0.0254(11) 0.0026(9) 0.0116(9) 0.0047(9)
C22 0.0277(11) 0.0236(11) 0.0337(12) 0.0064(9) 0.0038(8) 0.0009(8)
C23 0.0289(13) 0.0360(15) 0.071(2) 0.0094(14) -0.0009(12) 0.0094(10)
C24 0.0389(15) 0.0356(14) 0.0455(15) 0.0084(12) 0.0093(11) -0.0066(10)
C25 0.0368(14) 0.0407(15) 0.0341(13) 0.0083(11) -0.0007(10) -0.0048(10)
C26 0.0382(12) 0.0230(11) 0.0280(11) 0.0080(9) 0.0057(9) 0.0113(9)
C27 0.0636(17) 0.0250(12) 0.0378(14) 0.0082(10) 0.0148(12) 0.0197(11)
C28 0.0568(16) 0.0294(13) 0.0349(13) 0.0158(10) 0.0120(11) 0.0155(11)
C29 0.0386(14) 0.0399(15) 0.0451(15) 0.0157(12) 0.0033(11) 0.0156(11)
C30 0.0355(12) 0.0204(11) 0.0281(11) -0.0009(8) 0.0081(9) 0.0041(8)
C31 0.0479(15) 0.0264(12) 0.0417(14) 0.0022(10) 0.0156(11) 0.0166(10)
C32 0.0407(13) 0.0269(12) 0.0252(11) 0.0025(9) 0.0138(9) 0.0056(9)
C33 0.0597(17) 0.0418(15) 0.0219(12) -0.0017(10) 0.0066(11) 0.0030(12)
C34 0.0323(12) 0.0307(12) 0.0302(12) 0.0040(9) 0.0004(9) 0.0097(9)
C35 0.0229(11) 0.0338(13) 0.0340(13) 0.0068(10) 0.0069(8) 0.0031(8)

loop_
_atom_type_symbol
_atom_type_description
_atom_type_scat_dispersion_real
_atom_type_scat_dispersion_imag
_atom_type_scat_source
C C 0.0033 0.0016 'International Tables Vol C Tables 4.2.6.8 and 6.1.1.4'
H H 0.0000 0.0000 'International Tables Vol C Tables 4.2.6.8 and 6.1.1.4'
O O 0.0106 0.0060 'International Tables Vol C Tables 4.2.6.8 and 6.1.1.4'
Rh Rh -1.1178 0.9187 'International Tables Vol C Tables 4.2.6.8 and 6.1.1.4'
Si Si 0.0817 0.0704 'International Tables Vol C Tables 4.2.6.8 and 6.1.1.4'

loop_
_geom_angle_atom_site_label_1
_geom_angle_atom_site_label_2
_geom_angle_atom_site_label_3
_geom_angle
C35 Rh1 C34 97.78(10)
C35 Rh1 C2 159.21(9)
C34 Rh1 C2 93.09(9)
C35 Rh1 C1 124.44(9)
C34 Rh1 C1 115.55(9)
C2 Rh1 C1 35.03(7)
C35 Rh1 Si3 93.60(7)
C34 Rh1 Si3 160.12(7)
C2 Rh1 Si3 71.42(5)
C1 Rh1 Si3 44.95(5)
C35 Rh1 Si1 149.22(8)
C34 Rh1 Si1 96.21(7)
C2 Rh1 Si1 45.19(5)
C1 Rh1 Si1 72.22(5)
Si3 Rh1 Si1 81.838(19)
C35 Rh1 Si2 103.14(7)
C34 Rh1 Si2 138.87(7)
C2 Rh1 Si2 79.41(5)
C1 Rh1 Si2 80.38(5)
Si3 Rh1 Si2 52.224(18)
Si1 Rh1 Si2 50.579(18)
C2 Si1 Si2 102.74(7)
C2 Si1 Si4 120.82(7)
Si2 Si1 Si4 136.06(3)
C2 Si1 Rh1 61.74(7)
Si2 Si1 Rh1 68.46(2)
Si4 Si1 Rh1 136.21(3)
Si1 Si2 Si3 93.22(3)
Si1 Si2 Si5 131.75(3)
Si3 Si2 Si5 134.20(3)
Si1 Si2 Rh1 60.96(2)
Si3 Si2 Rh1 59.28(2)
Si5 Si2 Rh1 129.37(3)
C1 Si3 Si2 103.99(7)
C1 Si3 Si6 121.89(7)
Si2 Si3 Si6 133.41(3)
C1 Si3 Rh1 64.39(6)
Si2 Si3 Rh1 68.49(2)
Si6 Si3 Rh1 136.94(3)
C3 Si4 C4 106.53(11)
C3 Si4 C8 105.97(11)
C4 Si4 C8 116.42(11)
C3 Si4 Si1 112.83(8)
C4 Si4 Si1 104.66(8)
C8 Si4 Si1 110.56(8)
C12 Si5 C17 106.12(11)
C12 Si5 C13 105.76(10)
C17 Si5 C13 118.08(10)
C12 Si5 Si2 111.54(8)
C17 Si5 Si2 105.78(7)
C13 Si5 Si2 109.58(7)
C21 Si6 C22 107.38(11)
C21 Si6 C26 105.95(11)
C22 Si6 C26 115.73(10)
C21 Si6 Si3 107.35(7)
C22 Si6 Si3 103.93(7)
C26 Si6 Si3 116.00(8)
C2 C1 C30 120.38(19)
C2 C1 Si3 117.58(15)
C30 C1 Si3 121.93(15)
C2 C1 Rh1 70.64(12)
C30 C1 Rh1 126.42(14)
Si3 C1 Rh1 70.66(7)
C1 C2 C32 120.33(19)
C1 C2 Si1 122.41(15)
C32 C2 Si1 117.26(15)
C1 C2 Rh1 74.33(12)
C32 C2 Rh1 125.62(15)
Si1 C2 Rh1 73.07(7)
Si4 C3 H3A 109.5
Si4 C3 H3B 109.5
H3A C3 H3B 109.5
Si4 C3 H3C 109.5
H3A C3 H3C 109.5
H3B C3 H3C 109.5
C6 C4 C7 109.6(2)
C6 C4 C5 108.1(2)
C7 C4 C5 107.1(2)
C6 C4 Si4 111.83(17)
C7 C4 Si4 111.32(17)
C5 C4 Si4 108.66(17)
C4 C5 H5A 109.5
C4 C5 H5B 109.5
H5A C5 H5B 109.5
C4 C5 H5C 109.5
H5A C5 H5C 109.5
H5B C5 H5C 109.5
C4 C6 H6A 109.5
C4 C6 H6B 109.5
H6A C6 H6B 109.5
C4 C6 H6C 109.5
H6A C6 H6C 109.5
H6B C6 H6C 109.5
C4 C7 H7A 109.5
C4 C7 H7B 109.5
H7A C7 H7B 109.5
C4 C7 H7C 109.5
H7A C7 H7C 109.5
H7B C7 H7C 109.5
C10 C8 C11 108.5(2)
C10 C8 C9 108.3(2)
C11 C8 C9 107.9(2)
C10 C8 Si4 112.31(16)
C11 C8 Si4 111.23(17)
C9 C8 Si4 108.44(18)
C8 C9 H9A 109.5
C8 C9 H9B 109.5
H9A C9 H9B 109.5
C8 C9 H9C 109.5
H9A C9 H9C 109.5
H9B C9 H9C 109.5
C8 C10 H10A 109.5
C8 C10 H10B 109.5
H10A C10 H10B 109.5
C8 C10 H10C 109.5
H10A C10 H10C 109.5
H10B C10 H10C 109.5
C8 C11 H11A 109.5
C8 C11 H11B 109.5
H11A C11 H11B 109.5
C8 C11 H11C 109.5
H11A C11 H11C 109.5
H11B C11 H11C 109.5
Si5 C12 H12A 109.5
Si5 C12 H12B 109.5
H12A C12 H12B 109.5
Si5 C12 H12C 109.5
H12A C12 H12C 109.5
H12B C12 H12C 109.5
C14 C13 C16 109.0(2)
C14 C13 C15 108.1(2)
C16 C13 C15 108.20(19)
C14 C13 Si5 112.54(15)
C16 C13 Si5 111.42(17)
C15 C13 Si5 107.37(15)
C13 C14 H14A 109.5
C13 C14 H14B 109.5
H14A C14 H14B 109.5
C13 C14 H14C 109.5
H14A C14 H14C 109.5
H14B C14 H14C 109.5
C13 C15 H15A 109.5
C13 C15 H15B 109.5
H15A C15 H15B 109.5
C13 C15 H15C 109.5
H15A C15 H15C 109.5
H15B C15 H15C 109.5
C13 C16 H16A 109.5
C13 C16 H16B 109.5
H16A C16 H16B 109.5
C13 C16 H16C 109.5
H16A C16 H16C 109.5
H16B C16 H16C 109.5
C18 C17 C20 108.9(2)
C18 C17 C19 108.7(2)
C20 C17 C19 106.9(2)
C18 C17 Si5 112.40(16)
C20 C17 Si5 111.94(16)
C19 C17 Si5 107.73(15)
C17 C18 H18A 109.5
C17 C18 H18B 109.5
H18A C18 H18B 109.5
C17 C18 H18C 109.5
H18A C18 H18C 109.5
H18B C18 H18C 109.5
C17 C19 H19A 109.5
C17 C19 H19B 109.5
H19A C19 H19B 109.5
C17 C19 H19C 109.5
H19A C19 H19C 109.5
H19B C19 H19C 109.5
C17 C20 H20A 109.5
C17 C20 H20B 109.5
H20A C20 H20B 109.5
C17 C20 H20C 109.5
H20A C20 H20C 109.5
H20B C20 H20C 109.5
Si6 C21 H21A 109.5
Si6 C21 H21B 109.5
H21A C21 H21B 109.5
Si6 C21 H21C 109.5
H21A C21 H21C 109.5
H21B C21 H21C 109.5
C25 C22 C23 108.4(2)
C25 C22 C24 108.8(2)
C23 C22 C24 106.9(2)
C25 C22 Si6 114.15(16)
C23 C22 Si6 106.65(16)
C24 C22 Si6 111.62(17)
C22 C23 H23A 109.5
C22 C23 H23B 109.5
H23A C23 H23B 109.5
C22 C23 H23C 109.5
H23A C23 H23C 109.5
H23B C23 H23C 109.5
C22 C24 H24A 109.5
C22 C24 H24B 109.5
H24A C24 H24B 109.5
C22 C24 H24C 109.5
H24A C24 H24C 109.5
H24B C24 H24C 109.5
C22 C25 H25A 109.5
C22 C25 H25B 109.5
H25A C25 H25B 109.5
C22 C25 H25C 109.5
H25A C25 H25C 109.5
H25B C25 H25C 109.5
C29 C26 C27 108.8(2)
C29 C26 C28 107.8(2)
C27 C26 C28 107.1(2)
C29 C26 Si6 109.20(16)
C27 C26 Si6 114.54(16)
C28 C26 Si6 109.10(16)
C26 C27 H27A 109.5
C26 C27 H27B 109.5
H27A C27 H27B 109.5
C26 C27 H27C 109.5
H27A C27 H27C 109.5
H27B C27 H27C 109.5
C26 C28 H28A 109.5
C26 C28 H28B 109.5
H28A C28 H28B 109.5
C26 C28 H28C 109.5
H28A C28 H28C 109.5
H28B C28 H28C 109.5
C26 C29 H29A 109.5
C26 C29 H29B 109.5
H29A C29 H29B 109.5
C26 C29 H29C 109.5
H29A C29 H29C 109.5
H29B C29 H29C 109.5
C1 C30 C31 115.70(19)
C1 C30 H30A 108.4
C31 C30 H30A 108.4
C1 C30 H30B 108.4
C31 C30 H30B 108.4
H30A C30 H30B 107.4
C30 C31 H31A 109.5
C30 C31 H31B 109.5
H31A C31 H31B 109.5
C30 C31 H31C 109.5
H31A C31 H31C 109.5
H31B C31 H31C 109.5
C33 C32 C2 110.6(2)
C33 C32 H32A 109.5
C2 C32 H32A 109.5
C33 C32 H32B 109.5
C2 C32 H32B 109.5
H32A C32 H32B 108.1
C32 C33 H33A 109.5
C32 C33 H33B 109.5
H33A C33 H33B 109.5
C32 C33 H33C 109.5
H33A C33 H33C 109.5
H33B C33 H33C 109.5
O1 C34 Rh1 176.7(2)
O2 C35 Rh1 176.9(2)

loop_
_geom_bond_atom_site_label_1
_geom_bond_atom_site_label_2
_geom_bond_distance
Rh1 C35 1.873(2)
Rh1 C34 1.900(2)
Rh1 C2 2.323(2)
Rh1 C1 2.371(2)
Rh1 Si3 2.4806(6)
Rh1 Si1 2.5231(6)
Rh1 Si2 2.6845(6)
Si1 C2 1.871(2)
Si1 Si2 2.2294(8)
Si1 Si4 2.3864(8)
Si2 Si3 2.2807(8)
Si2 Si5 2.3821(8)
Si3 C1 1.857(2)
Si3 Si6 2.4001(8)
Si4 C3 1.885(2)
Si4 C4 1.920(2)
Si4 C8 1.928(2)
Si5 C12 1.876(2)
Si5 C17 1.920(2)
Si5 C13 1.921(2)
Si6 C21 1.876(2)
Si6 C22 1.921(2)
Si6 C26 1.923(2)
O1 C34 1.141(3)
O2 C35 1.147(3)
C1 C2 1.413(3)
C1 C30 1.528(3)
C2 C32 1.530(3)
C3 H3A 0.9600
C3 H3B 0.9600
C3 H3C 0.9600
C4 C6 1.526(3)
C4 C7 1.541(3)
C4 C5 1.545(4)
C5 H5A 0.9600
C5 H5B 0.9600
C5 H5C 0.9600
C6 H6A 0.9600
C6 H6B 0.9600
C6 H6C 0.9600
C7 H7A 0.9600
C7 H7B 0.9600
C7 H7C 0.9600
C8 C10 1.527(3)
C8 C11 1.539(3)
C8 C9 1.542(4)
C9 H9A 0.9600
C9 H9B 0.9600
C9 H9C 0.9600
C10 H10A 0.9600
C10 H10B 0.9600
C10 H10C 0.9600
C11 H11A 0.9600
C11 H11B 0.9600
C11 H11C 0.9600
C12 H12A 0.9600
C12 H12B 0.9600
C12 H12C 0.9600
C13 C14 1.533(3)
C13 C16 1.535(3)
C13 C15 1.552(3)
C14 H14A 0.9600
C14 H14B 0.9600
C14 H14C 0.9600
C15 H15A 0.9600
C15 H15B 0.9600
C15 H15C 0.9600
C16 H16A 0.9600
C16 H16B 0.9600
C16 H16C 0.9600
C17 C18 1.529(3)
C17 C20 1.537(3)
C17 C19 1.546(3)
C18 H18A 0.9600
C18 H18B 0.9600
C18 H18C 0.9600
C19 H19A 0.9600
C19 H19B 0.9600
C19 H19C 0.9600
C20 H20A 0.9600
C20 H20B 0.9600
C20 H20C 0.9600
C21 H21A 0.9600
C21 H21B 0.9600
C21 H21C 0.9600
C22 C25 1.524(3)
C22 C23 1.543(3)
C22 C24 1.551(3)
C23 H23A 0.9600
C23 H23B 0.9600
C23 H23C 0.9600
C24 H24A 0.9600
C24 H24B 0.9600
C24 H24C 0.9600
C25 H25A 0.9600
C25 H25B 0.9600
C25 H25C 0.9600
C26 C29 1.535(3)
C26 C27 1.540(3)
C26 C28 1.549(3)
C27 H27A 0.9600
C27 H27B 0.9600
C27 H27C 0.9600
C28 H28A 0.9600
C28 H28B 0.9600
C28 H28C 0.9600
C29 H29A 0.9600
C29 H29B 0.9600
C29 H29C 0.9600
C30 C31 1.535(3)
C30 H30A 0.9700
C30 H30B 0.9700
C31 H31A 0.9600
C31 H31B 0.9600
C31 H31C 0.9600
C32 C33 1.526(3)
C32 H32A 0.9700
C32 H32B 0.9700
C33 H33A 0.9600
C33 H33B 0.9600
C33 H33C 0.9600
